data_7005706
loop_
_publ_author_name
'Evans, Lloyd T. J.'
'Coles, Martyn P.'
'Geoffrey, F.'
'Cloke, N.'
'Hitchcock, Peter B.'

_publ_section_title
;
 Deactivation pathways of ethylene polymerization catalysts derived
 from titanium and zirconium
 1,3-bis(furyl)-1,1,3,3-tetramethyldisilazide complexes.
;
_journal_issue 25
_journal_name_full 'Dalton transactions (Cambridge, England : 2003)'
_journal_page_first 2707
_journal_page_last 2717
_journal_paper_doi 10.1039/b704625a
_journal_year 2007
_chemical_compound_source 'synthesis as described'
_chemical_formula_moiety 'C28 H44 Cl2 N2 O4 Si4 Ti, 0.5(C5 H12)'
_chemical_formula_sum 'C30.5 H50 Cl2 N2 O4 Si4 Ti'
_chemical_formula_weight 739.89
_chemical_name_systematic
;
?
;
_space_group_IT_number 2
_symmetry_cell_setting triclinic
_symmetry_Int_Tables_number 2
_symmetry_space_group_name_Hall '-P 1'
_symmetry_space_group_name_H-M 'P -1'
_atom_sites_solution_hydrogens geom
_atom_sites_solution_primary direct
_atom_sites_solution_secondary difmap
_audit_conform_dict_location ftp://ftp.iucr.org/pub/cif_core.dic
_audit_conform_dict_name cif_core.dic
_audit_conform_dict_version 2.3
_audit_creation_date 2005-03-10T17:22:13-00:00
_audit_creation_method 'WinGX routine CIF_UPDATE'
_cell_angle_alpha 89.866(4)
_cell_angle_beta 69.510(4)
_cell_angle_gamma 84.790(5)
_cell_formula_units_Z 2
_cell_length_a 11.4136(8)
_cell_length_b 12.1506(8)
_cell_length_c 15.1760(13)
_cell_measurement_reflns_used 41265
_cell_measurement_temperature 173(2)
_cell_measurement_theta_max 22.986
_cell_measurement_theta_min 3.395
_cell_measurement_wavelength 0.71073
_cell_volume 1962.4(3)
_computing_cell_refinement 'HKL Scalepack (Otwinowski & Minor 1997)'
_computing_data_collection 'Collect (Nonius BV, 1997-2000)'
_computing_data_reduction 'HKL Denzo and Scalepack (Otwinowski & Minor 1997)'
_computing_molecular_graphics 'Ortep-3 for Windows (Farrugia, 1997)'
_computing_publication_material 'WinGX publication routines (Farrugia, 1999)'
_computing_structure_refinement 'SHELXL-97 (Sheldrick, 1997)'
_computing_structure_solution 'SHELXS-86 (Sheldrick, 1986)'
_diffrn_ambient_temperature 173(2)
_diffrn_detector 'CCD plate'
_diffrn_detector_area_resol_mean 9
_diffrn_measured_fraction_theta_full 0.992
_diffrn_measured_fraction_theta_max 0.992
_diffrn_measurement_device '95mm CCD camera on \k-goniostat'
_diffrn_measurement_device_type KappaCCD
_diffrn_measurement_method 'CCD rotation images, thick slices'
_diffrn_orient_matrix_type 'by Nonius Collect from scalepack cell'
_diffrn_orient_matrix_UB_11 0.663409E-1
_diffrn_orient_matrix_UB_12 -0.546773E-1
_diffrn_orient_matrix_UB_13 -0.42546E-1
_diffrn_orient_matrix_UB_21 0.68044E-2
_diffrn_orient_matrix_UB_22 -0.397545E-1
_diffrn_orient_matrix_UB_23 0.560343E-1
_diffrn_orient_matrix_UB_31 -0.661989E-1
_diffrn_orient_matrix_UB_32 -0.476073E-1
_diffrn_orient_matrix_UB_33 -0.17849E-2
_diffrn_radiation_monochromator graphite
_diffrn_radiation_probe x-ray
_diffrn_radiation_type MoK\a
_diffrn_radiation_wavelength 0.71073
_diffrn_reflns_av_R_equivalents 0.0827
_diffrn_reflns_av_unetI/netI 0.0679
_diffrn_reflns_limit_h_max 12
_diffrn_reflns_limit_h_min -12
_diffrn_reflns_limit_k_max 13
_diffrn_reflns_limit_k_min -13
_diffrn_reflns_limit_l_max 16
_diffrn_reflns_limit_l_min -16
_diffrn_reflns_number 21736
_diffrn_reflns_theta_full 23.01
_diffrn_reflns_theta_max 23.01
_diffrn_reflns_theta_min 3.59
_diffrn_source 'Enraf Nonius FR590'
_exptl_absorpt_coefficient_mu 0.51
_exptl_absorpt_correction_T_max 0.9765
_exptl_absorpt_correction_T_min 0.8718
_exptl_absorpt_correction_type multi-scan
_exptl_absorpt_process_details
;
[c.f. r.h. blessing, acta cryst. (1995), a51, 33-38]
;
_exptl_crystal_colour yellow
_exptl_crystal_density_diffrn 1.252
_exptl_crystal_density_method 'not measured'
_exptl_crystal_description prism
_exptl_crystal_F_000 782
_exptl_crystal_size_max 0.25
_exptl_crystal_size_mid 0.2
_exptl_crystal_size_min 0.1
_refine_diff_density_max 0.418
_refine_diff_density_min -0.319
_refine_diff_density_rms 0.083
_refine_ls_extinction_method none
_refine_ls_goodness_of_fit_ref 1.203
_refine_ls_hydrogen_treatment constr
_refine_ls_matrix_type full
_refine_ls_number_parameters 401
_refine_ls_number_reflns 5439
_refine_ls_number_restraints 0
_refine_ls_restrained_S_all 1.203
_refine_ls_R_factor_all 0.1134
_refine_ls_R_factor_gt 0.0762
_refine_ls_shift/su_max 0
_refine_ls_shift/su_mean 0
_refine_ls_structure_factor_coef Fsqd
_refine_ls_weighting_details 'calc w=1/[\s^2^(Fo^2^)+(0.0274P)^2^+8.5313P] where P=(Fo^2^+2Fc^2^)/3'
_refine_ls_weighting_scheme calc
_refine_ls_wR_factor_gt 0.1587
_refine_ls_wR_factor_ref 0.1741
_reflns_number_gt 3902
_reflns_number_total 5439
_reflns_threshold_expression >2sigma(I)
_cod_data_source_file b704625a.txt
_cod_data_source_block (4b)-mar1005
_cod_original_sg_symbol_H-M P-1
_cod_database_code 7005706

loop_
_symmetry_equiv_pos_as_xyz
'x, y, z'
'-x, -y, -z'

loop_
_atom_site_label
_atom_site_type_symbol
_atom_site_fract_x
_atom_site_fract_y
_atom_site_fract_z
_atom_site_U_iso_or_equiv
_atom_site_adp_type
_atom_site_occupancy
_atom_site_symmetry_multiplicity
_atom_site_calc_flag
_atom_site_refinement_flags
_atom_site_disorder_assembly
_atom_site_disorder_group
Ti Ti 0.66857(11) 0.82148(10) 0.19810(9) 0.0363(3) Uani 1 1 d . . .
Cl1 Cl 0.73661(17) 0.90097(15) 0.05609(13) 0.0486(5) Uani 1 1 d . . .
Cl2 Cl 0.72049(17) 0.94155(16) 0.28824(14) 0.0510(5) Uani 1 1 d . . .
Si1 Si 0.40621(18) 0.96999(16) 0.30178(15) 0.0420(5) Uani 1 1 d . . .
Si2 Si 0.43679(18) 0.78535(16) 0.15475(14) 0.0373(5) Uani 1 1 d . . .
Si3 Si 0.86987(17) 0.63245(15) 0.19053(14) 0.0351(5) Uani 1 1 d . . .
Si4 Si 0.61991(18) 0.62547(16) 0.35043(14) 0.0389(5) Uani 1 1 d . . .
O1 O 0.1616(4) 0.9093(4) 0.3842(3) 0.0426(12) Uani 1 1 d . . .
O2 O 0.5460(4) 0.5652(4) 0.1251(3) 0.0450(12) Uani 1 1 d . . .
O3 O 0.9629(5) 0.7243(4) 0.0106(3) 0.0511(14) Uani 1 1 d . . .
O4 O 0.7544(4) 0.4265(4) 0.3782(3) 0.0439(12) Uani 1 1 d . . .
N1 N 0.4946(5) 0.8523(4) 0.2332(4) 0.0359(14) Uani 1 1 d . . .
N2 N 0.7105(5) 0.6826(4) 0.2430(4) 0.0352(13) Uani 1 1 d . . .
C1 C 0.4063(7) 0.9658(7) 0.4233(5) 0.059(2) Uani 1 1 d . . .
H1A H 0.4927 0.9653 0.4222 0.088 Uiso 1 1 calc R . .
H1B H 0.3706 0.8988 0.4529 0.088 Uiso 1 1 calc R . .
H1C H 0.3557 1.0311 0.4594 0.088 Uiso 1 1 calc R . .
C2 C 0.4619(7) 1.0988(6) 0.2401(6) 0.061(2) Uani 1 1 d . . .
H2A H 0.4594 1.0955 0.1763 0.092 Uiso 1 1 calc R . .
H2B H 0.5483 1.1054 0.2367 0.092 Uiso 1 1 calc R . .
H2C H 0.4073 1.1631 0.2749 0.092 Uiso 1 1 calc R . .
C3 C 0.2377(7) 0.9708(6) 0.3136(5) 0.0425(18) Uani 1 1 d . . .
C4 C 0.1654(7) 1.0213(6) 0.2688(5) 0.0470(19) Uani 1 1 d . . .
H4 H 0.1927 1.0689 0.2173 0.056 Uiso 1 1 calc R . .
C5 C 0.0421(7) 0.9910(6) 0.3118(6) 0.051(2) Uani 1 1 d . . .
H5 H -0.0284 1.0148 0.2948 0.061 Uiso 1 1 calc R . .
C6 C 0.0427(6) 0.9232(6) 0.3805(5) 0.0434(19) Uani 1 1 d . . .
C7 C -0.0535(7) 0.8659(6) 0.4522(6) 0.054(2) Uani 1 1 d . . .
H7A H -0.134 0.8796 0.4424 0.08 Uiso 1 1 calc R . .
H7B H -0.0626 0.8937 0.515 0.08 Uiso 1 1 calc R . .
H7C H -0.0279 0.7862 0.4467 0.08 Uiso 1 1 calc R . .
C8 C 0.4175(7) 0.8828(6) 0.0650(5) 0.0463(19) Uani 1 1 d . . .
H8A H 0.354 0.9437 0.0961 0.069 Uiso 1 1 calc R . .
H8B H 0.3906 0.8437 0.0201 0.069 Uiso 1 1 calc R . .
H8C H 0.4978 0.9124 0.0315 0.069 Uiso 1 1 calc R . .
C9 C 0.2882(6) 0.7202(6) 0.2136(5) 0.0444(18) Uani 1 1 d . . .
H9A H 0.2216 0.7772 0.2484 0.067 Uiso 1 1 calc R . .
H9B H 0.3013 0.6652 0.2574 0.067 Uiso 1 1 calc R . .
H9C H 0.2635 0.6841 0.166 0.067 Uiso 1 1 calc R . .
C10 C 0.5587(6) 0.6719(6) 0.0902(5) 0.0403(17) Uani 1 1 d . . .
C11 C 0.6462(7) 0.6621(6) 0.0016(5) 0.050(2) Uani 1 1 d . . .
H11 H 0.6746 0.7208 -0.0396 0.06 Uiso 1 1 calc R . .
C12 C 0.6870(8) 0.5483(7) -0.0177(6) 0.059(2) Uani 1 1 d . . .
H12 H 0.7477 0.5169 -0.0745 0.071 Uiso 1 1 calc R . .
C13 C 0.6257(7) 0.4933(6) 0.0573(6) 0.050(2) Uani 1 1 d . . .
C14 C 0.6278(8) 0.3742(6) 0.0809(6) 0.067(3) Uani 1 1 d . . .
H14A H 0.686 0.3301 0.0266 0.101 Uiso 1 1 calc R . .
H14B H 0.5433 0.3505 0.0968 0.101 Uiso 1 1 calc R . .
H14C H 0.6557 0.3637 0.1348 0.101 Uiso 1 1 calc R . .
C15 C 0.8896(7) 0.4964(6) 0.1298(5) 0.0482(19) Uani 1 1 d . . .
H15A H 0.8477 0.4424 0.1754 0.072 Uiso 1 1 calc R . .
H15B H 0.9793 0.4717 0.1012 0.072 Uiso 1 1 calc R . .
H15C H 0.8522 0.503 0.0807 0.072 Uiso 1 1 calc R . .
C16 C 0.9503(6) 0.6275(7) 0.2775(5) 0.051(2) Uani 1 1 d . . .
H16A H 0.9135 0.5744 0.3257 0.076 Uiso 1 1 calc R . .
H16B H 0.9401 0.701 0.3072 0.076 Uiso 1 1 calc R . .
H16C H 1.0399 0.6046 0.2456 0.076 Uiso 1 1 calc R . .
C17 C 0.9489(6) 0.7349(6) 0.1053(5) 0.0421(18) Uani 1 1 d . . .
C18 C 1.0130(7) 0.8215(6) 0.1153(6) 0.056(2) Uani 1 1 d . . .
H18 H 1.0203 0.8465 0.1723 0.067 Uiso 1 1 calc R . .
C19 C 1.0661(7) 0.8668(7) 0.0259(7) 0.065(3) Uani 1 1 d . . .
H19 H 1.1159 0.9274 0.0112 0.077 Uiso 1 1 calc R . .
C20 C 1.0327(8) 0.8079(7) -0.0339(6) 0.062(2) Uani 1 1 d . . .
C21 C 1.0519(11) 0.8157(8) -0.1367(7) 0.107(4) Uani 1 1 d . . .
H21A H 0.97 0.827 -0.1446 0.16 Uiso 1 1 calc R . .
H21B H 1.0975 0.747 -0.17 0.16 Uiso 1 1 calc R . .
H21C H 1.1006 0.878 -0.1626 0.16 Uiso 1 1 calc R . .
C22 C 0.6512(7) 0.6899(6) 0.4486(5) 0.050(2) Uani 1 1 d . . .
H22A H 0.6311 0.7701 0.4495 0.075 Uiso 1 1 calc R . .
H22B H 0.7402 0.6736 0.4405 0.075 Uiso 1 1 calc R . .
H22C H 0.5991 0.6603 0.5082 0.075 Uiso 1 1 calc R . .
C23 C 0.4492(6) 0.6388(6) 0.3723(5) 0.0471(19) Uani 1 1 d . . .
H23A H 0.4339 0.6044 0.3195 0.071 Uiso 1 1 calc R . .
H23B H 0.4179 0.7173 0.3784 0.071 Uiso 1 1 calc R . .
H23C H 0.4055 0.6019 0.4304 0.071 Uiso 1 1 calc R . .
C24 C 0.6579(6) 0.4730(6) 0.3486(5) 0.0379(17) Uani 1 1 d . . .
C25 C 0.6002(7) 0.3879(6) 0.3306(5) 0.0479(19) Uani 1 1 d . . .
H25 H 0.5302 0.3947 0.3103 0.058 Uiso 1 1 calc R . .
C26 C 0.6606(7) 0.2872(6) 0.3470(5) 0.052(2) Uani 1 1 d . . .
H26 H 0.64 0.2148 0.3388 0.063 Uiso 1 1 calc R . .
C27 C 0.7526(7) 0.3143(6) 0.3763(5) 0.0461(19) Uani 1 1 d . . .
C28 C 0.8451(8) 0.2475(7) 0.4083(6) 0.069(3) Uani 1 1 d . . .
H28A H 0.8297 0.1694 0.409 0.103 Uiso 1 1 calc R . .
H28B H 0.8362 0.2728 0.4718 0.103 Uiso 1 1 calc R . .
H28C H 0.9304 0.2563 0.3651 0.103 Uiso 1 1 calc R . .
C1S C 1.0391(14) 0.4576(11) 0.4600(10) 0.133(7) Uani 1 1 d . . .
C2S C 1.1701(16) 0.4715(17) 0.3860(16) 0.189(10) Uani 1 1 d . . .
C3S C 1.234(2) 0.3968(19) 0.3120(19) 0.093(8) Uani 0.5 1 d P . .

loop_
_atom_site_aniso_label
_atom_site_aniso_U_11
_atom_site_aniso_U_22
_atom_site_aniso_U_33
_atom_site_aniso_U_23
_atom_site_aniso_U_13
_atom_site_aniso_U_12
Ti 0.0323(7) 0.0354(7) 0.0407(8) 0.0039(6) -0.0123(6) -0.0030(6)
Cl1 0.0412(11) 0.0522(12) 0.0525(12) 0.0156(9) -0.0148(9) -0.0114(9)
Cl2 0.0405(11) 0.0497(11) 0.0659(14) -0.0085(10) -0.0225(10) -0.0043(9)
Si1 0.0358(11) 0.0395(12) 0.0527(14) -0.0070(10) -0.0189(10) 0.0007(9)
Si2 0.0369(11) 0.0375(11) 0.0410(12) 0.0035(9) -0.0175(9) -0.0058(9)
Si3 0.0314(11) 0.0352(11) 0.0373(12) 0.0031(9) -0.0104(9) -0.0022(8)
Si4 0.0336(11) 0.0420(12) 0.0380(12) 0.0044(9) -0.0091(9) -0.0026(9)
O1 0.036(3) 0.046(3) 0.046(3) -0.003(2) -0.016(2) 0.003(2)
O2 0.047(3) 0.043(3) 0.045(3) -0.005(3) -0.017(3) -0.002(2)
O3 0.061(3) 0.040(3) 0.038(3) 0.004(2) -0.002(3) 0.004(3)
O4 0.045(3) 0.042(3) 0.044(3) 0.005(2) -0.016(2) 0.001(2)
N1 0.033(3) 0.038(3) 0.040(4) 0.002(3) -0.016(3) -0.004(3)
N2 0.027(3) 0.040(3) 0.035(3) 0.003(3) -0.008(3) 0.001(3)
C1 0.047(5) 0.073(6) 0.057(5) -0.024(4) -0.022(4) 0.011(4)
C2 0.053(5) 0.036(4) 0.094(7) -0.005(4) -0.025(5) -0.004(4)
C3 0.039(4) 0.042(4) 0.048(5) -0.003(4) -0.018(4) -0.001(4)
C4 0.044(5) 0.045(5) 0.054(5) 0.003(4) -0.021(4) 0.001(4)
C5 0.039(5) 0.047(5) 0.072(6) 0.000(4) -0.028(4) 0.004(4)
C6 0.035(4) 0.041(4) 0.055(5) -0.010(4) -0.020(4) 0.005(3)
C7 0.048(5) 0.056(5) 0.061(6) -0.008(4) -0.022(4) -0.009(4)
C8 0.049(5) 0.046(5) 0.050(5) 0.012(4) -0.025(4) -0.007(4)
C9 0.044(4) 0.044(4) 0.052(5) 0.004(4) -0.024(4) -0.009(3)
C10 0.041(4) 0.042(4) 0.039(5) 0.002(3) -0.016(4) -0.004(3)
C11 0.051(5) 0.052(5) 0.045(5) 0.000(4) -0.015(4) 0.001(4)
C12 0.060(5) 0.066(6) 0.045(5) -0.015(5) -0.014(4) 0.008(5)
C13 0.049(5) 0.050(5) 0.054(6) -0.013(4) -0.025(4) -0.002(4)
C14 0.076(6) 0.049(5) 0.082(7) -0.012(5) -0.039(5) 0.007(4)
C15 0.037(4) 0.046(5) 0.054(5) 0.002(4) -0.005(4) -0.010(3)
C16 0.034(4) 0.069(5) 0.051(5) 0.012(4) -0.017(4) -0.008(4)
C17 0.041(4) 0.040(4) 0.043(5) 0.000(3) -0.012(4) -0.002(3)
C18 0.045(5) 0.046(5) 0.075(6) 0.012(4) -0.019(5) -0.008(4)
C19 0.041(5) 0.045(5) 0.095(8) 0.019(5) -0.007(5) -0.009(4)
C20 0.057(5) 0.045(5) 0.058(6) 0.021(5) 0.010(5) 0.011(4)
C21 0.131(10) 0.082(7) 0.058(7) 0.030(6) 0.017(6) 0.033(7)
C22 0.047(5) 0.060(5) 0.038(5) 0.004(4) -0.009(4) -0.005(4)
C23 0.038(4) 0.054(5) 0.045(5) 0.015(4) -0.010(4) -0.005(4)
C24 0.037(4) 0.044(4) 0.032(4) 0.009(3) -0.011(3) -0.004(3)
C25 0.046(5) 0.052(5) 0.046(5) 0.010(4) -0.016(4) -0.008(4)
C26 0.058(5) 0.042(5) 0.052(5) -0.003(4) -0.012(4) -0.011(4)
C27 0.050(5) 0.034(4) 0.041(5) 0.003(3) -0.002(4) 0.002(4)
C28 0.067(6) 0.057(6) 0.072(6) 0.014(5) -0.017(5) 0.012(5)
C1S 0.155(16) 0.129(14) 0.178(18) 0.096(11) -0.127(15) -0.063(11)
C2S 0.127(13) 0.24(2) 0.29(2) 0.209(19) -0.155(16) -0.126(14)
C3S 0.071(15) 0.074(15) 0.11(2) 0.002(13) -0.014(13) 0.013(12)

loop_
_atom_type_symbol
_atom_type_description
_atom_type_scat_dispersion_real
_atom_type_scat_dispersion_imag
_atom_type_scat_source
C C 0.0033 0.0016 'International Tables Vol C Tables 4.2.6.8 and 6.1.1.4'
H H 0 0 'International Tables Vol C Tables 4.2.6.8 and 6.1.1.4'
Cl Cl 0.1484 0.1585 'International Tables Vol C Tables 4.2.6.8 and 6.1.1.4'
N N 0.0061 0.0033 'International Tables Vol C Tables 4.2.6.8 and 6.1.1.4'
O O 0.0106 0.006 'International Tables Vol C Tables 4.2.6.8 and 6.1.1.4'
Si Si 0.0817 0.0704 'International Tables Vol C Tables 4.2.6.8 and 6.1.1.4'
Ti Ti 0.2776 0.4457 'International Tables Vol C Tables 4.2.6.8 and 6.1.1.4'

loop_
_geom_angle_atom_site_label_1
_geom_angle_atom_site_label_2
_geom_angle_atom_site_label_3
_geom_angle
_geom_angle_site_symmetry_1
_geom_angle_site_symmetry_3
_geom_angle_publ_flag
N1 Ti N2 111.2(2) . . ?
N1 Ti Cl2 103.46(17) . . ?
N2 Ti Cl2 102.18(18) . . ?
N1 Ti Cl1 101.37(18) . . ?
N2 Ti Cl1 133.56(17) . . ?
Cl2 Ti Cl1 101.33(9) . . ?
N1 Si1 C1 111.6(3) . . ?
N1 Si1 C3 109.9(3) . . ?
C1 Si1 C3 105.2(4) . . ?
N1 Si1 C2 109.8(3) . . ?
C1 Si1 C2 113.8(4) . . ?
C3 Si1 C2 106.3(4) . . ?
N1 Si2 C8 110.4(3) . . ?
N1 Si2 C9 114.4(3) . . ?
C8 Si2 C9 110.3(3) . . ?
N1 Si2 C10 107.5(3) . . ?
C8 Si2 C10 106.9(3) . . ?
C9 Si2 C10 106.9(3) . . ?
N2 Si3 C17 107.8(3) . . ?
N2 Si3 C16 111.2(3) . . ?
C17 Si3 C16 104.4(3) . . ?
N2 Si3 C15 112.0(3) . . ?
C17 Si3 C15 109.9(3) . . ?
C16 Si3 C15 111.3(4) . . ?
N2 Si4 C22 109.4(3) . . ?
N2 Si4 C23 113.7(3) . . ?
C22 Si4 C23 110.3(3) . . ?
N2 Si4 C24 111.1(3) . . ?
C22 Si4 C24 109.6(3) . . ?
C23 Si4 C24 102.6(3) . . ?
C6 O1 C3 107.7(6) . . ?
C13 O2 C10 107.8(6) . . ?
C20 O3 C17 106.1(6) . . ?
C27 O4 C24 107.7(5) . . ?
Si1 N1 Si2 119.8(3) . . ?
Si1 N1 Ti 124.8(3) . . ?
Si2 N1 Ti 111.1(3) . . ?
Si3 N2 Si4 118.5(3) . . ?
Si3 N2 Ti 113.8(3) . . ?
Si4 N2 Ti 124.9(3) . . ?
Si1 C1 H1A 109.5 . . ?
Si1 C1 H1B 109.5 . . ?
H1A C1 H1B 109.5 . . ?
Si1 C1 H1C 109.5 . . ?
H1A C1 H1C 109.5 . . ?
H1B C1 H1C 109.5 . . ?
Si1 C2 H2A 109.5 . . ?
Si1 C2 H2B 109.5 . . ?
H2A C2 H2B 109.5 . . ?
Si1 C2 H2C 109.5 . . ?
H2A C2 H2C 109.5 . . ?
H2B C2 H2C 109.5 . . ?
C4 C3 O1 107.5(6) . . ?
C4 C3 Si1 134.6(6) . . ?
O1 C3 Si1 117.9(5) . . ?
C3 C4 C5 108.0(7) . . ?
C3 C4 H4 126 . . ?
C5 C4 H4 126 . . ?
C6 C5 C4 107.5(7) . . ?
C6 C5 H5 126.2 . . ?
C4 C5 H5 126.2 . . ?
C5 C6 O1 109.2(7) . . ?
C5 C6 C7 134.8(7) . . ?
O1 C6 C7 115.9(7) . . ?
C6 C7 H7A 109.5 . . ?
C6 C7 H7B 109.5 . . ?
H7A C7 H7B 109.5 . . ?
C6 C7 H7C 109.5 . . ?
H7A C7 H7C 109.5 . . ?
H7B C7 H7C 109.5 . . ?
Si2 C8 H8A 109.5 . . ?
Si2 C8 H8B 109.5 . . ?
H8A C8 H8B 109.5 . . ?
Si2 C8 H8C 109.5 . . ?
H8A C8 H8C 109.5 . . ?
H8B C8 H8C 109.5 . . ?
Si2 C9 H9A 109.5 . . ?
Si2 C9 H9B 109.5 . . ?
H9A C9 H9B 109.5 . . ?
Si2 C9 H9C 109.5 . . ?
H9A C9 H9C 109.5 . . ?
H9B C9 H9C 109.5 . . ?
C11 C10 O2 107.1(6) . . ?
C11 C10 Si2 133.0(6) . . ?
O2 C10 Si2 118.0(5) . . ?
C10 C11 C12 107.4(7) . . ?
C10 C11 H11 126.3 . . ?
C12 C11 H11 126.3 . . ?
C13 C12 C11 107.9(7) . . ?
C13 C12 H12 126 . . ?
C11 C12 H12 126 . . ?
C12 C13 O2 109.8(7) . . ?
C12 C13 C14 133.7(8) . . ?
O2 C13 C14 116.5(7) . . ?
C13 C14 H14A 109.5 . . ?
C13 C14 H14B 109.5 . . ?
H14A C14 H14B 109.5 . . ?
C13 C14 H14C 109.5 . . ?
H14A C14 H14C 109.5 . . ?
H14B C14 H14C 109.5 . . ?
Si3 C15 H15A 109.5 . . ?
Si3 C15 H15B 109.5 . . ?
H15A C15 H15B 109.5 . . ?
Si3 C15 H15C 109.5 . . ?
H15A C15 H15C 109.5 . . ?
H15B C15 H15C 109.5 . . ?
Si3 C16 H16A 109.5 . . ?
Si3 C16 H16B 109.5 . . ?
H16A C16 H16B 109.5 . . ?
Si3 C16 H16C 109.5 . . ?
H16A C16 H16C 109.5 . . ?
H16B C16 H16C 109.5 . . ?
C18 C17 O3 108.1(7) . . ?
C18 C17 Si3 130.7(6) . . ?
O3 C17 Si3 120.8(5) . . ?
C17 C18 C19 107.8(8) . . ?
C17 C18 H18 126.1 . . ?
C19 C18 H18 126.1 . . ?
C20 C19 C18 106.6(8) . . ?
C20 C19 H19 126.7 . . ?
C18 C19 H19 126.7 . . ?
C19 C20 O3 111.4(8) . . ?
C19 C20 C21 133.9(9) . . ?
O3 C20 C21 114.6(9) . . ?
C20 C21 H21A 109.5 . . ?
C20 C21 H21B 109.5 . . ?
H21A C21 H21B 109.5 . . ?
C20 C21 H21C 109.5 . . ?
H21A C21 H21C 109.5 . . ?
H21B C21 H21C 109.5 . . ?
Si4 C22 H22A 109.5 . . ?
Si4 C22 H22B 109.5 . . ?
H22A C22 H22B 109.5 . . ?
Si4 C22 H22C 109.5 . . ?
H22A C22 H22C 109.5 . . ?
H22B C22 H22C 109.5 . . ?
Si4 C23 H23A 109.5 . . ?
Si4 C23 H23B 109.5 . . ?
H23A C23 H23B 109.5 . . ?
Si4 C23 H23C 109.5 . . ?
H23A C23 H23C 109.5 . . ?
H23B C23 H23C 109.5 . . ?
C25 C24 O4 106.7(6) . . ?
C25 C24 Si4 131.7(6) . . ?
O4 C24 Si4 121.4(5) . . ?
C24 C25 C26 109.2(7) . . ?
C24 C25 H25 125.4 . . ?
C26 C25 H25 125.4 . . ?
C27 C26 C25 106.3(7) . . ?
C27 C26 H26 126.8 . . ?
C25 C26 H26 126.8 . . ?
C26 C27 O4 110.1(7) . . ?
C26 C27 C28 132.8(7) . . ?
O4 C27 C28 117.1(7) . . ?
C27 C28 H28A 109.5 . . ?
C27 C28 H28B 109.5 . . ?
H28A C28 H28B 109.5 . . ?
C27 C28 H28C 109.5 . . ?
H28A C28 H28C 109.5 . . ?
H28B C28 H28C 109.5 . . ?
C2S C1S C1S 126.0(18) . 2_766 ?
C3S C2S C1S 124.5(19) . . ?

loop_
_geom_bond_atom_site_label_1
_geom_bond_atom_site_label_2
_geom_bond_distance
_geom_bond_site_symmetry_2
_geom_bond_publ_flag
Ti N1 1.869(5) . ?
Ti N2 1.903(5) . ?
Ti Cl2 2.255(2) . ?
Ti Cl1 2.266(2) . ?
Si1 N1 1.776(6) . ?
Si1 C1 1.846(8) . ?
Si1 C3 1.867(7) . ?
Si1 C2 1.868(8) . ?
Si2 N1 1.780(5) . ?
Si2 C8 1.860(7) . ?
Si2 C9 1.866(7) . ?
Si2 C10 1.871(7) . ?
Si3 N2 1.761(5) . ?
Si3 C17 1.848(7) . ?
Si3 C16 1.851(7) . ?
Si3 C15 1.852(7) . ?
Si4 N2 1.775(6) . ?
Si4 C22 1.842(7) . ?
Si4 C23 1.850(7) . ?
Si4 C24 1.862(7) . ?
O1 C6 1.373(8) . ?
O1 C3 1.386(8) . ?
O2 C13 1.361(8) . ?
O2 C10 1.400(8) . ?
O3 C20 1.375(9) . ?
O3 C17 1.393(8) . ?
O4 C27 1.366(8) . ?
O4 C24 1.402(8) . ?
C1 H1A 0.98 . ?
C1 H1B 0.98 . ?
C1 H1C 0.98 . ?
C2 H2A 0.98 . ?
C2 H2B 0.98 . ?
C2 H2C 0.98 . ?
C3 C4 1.349(10) . ?
C4 C5 1.411(10) . ?
C4 H4 0.95 . ?
C5 C6 1.329(10) . ?
C5 H5 0.95 . ?
C6 C7 1.474(10) . ?
C7 H7A 0.98 . ?
C7 H7B 0.98 . ?
C7 H7C 0.98 . ?
C8 H8A 0.98 . ?
C8 H8B 0.98 . ?
C8 H8C 0.98 . ?
C9 H9A 0.98 . ?
C9 H9B 0.98 . ?
C9 H9C 0.98 . ?
C10 C11 1.364(10) . ?
C11 C12 1.416(11) . ?
C11 H11 0.95 . ?
C12 C13 1.326(11) . ?
C12 H12 0.95 . ?
C13 C14 1.490(11) . ?
C14 H14A 0.98 . ?
C14 H14B 0.98 . ?
C14 H14C 0.98 . ?
C15 H15A 0.98 . ?
C15 H15B 0.98 . ?
C15 H15C 0.98 . ?
C16 H16A 0.98 . ?
C16 H16B 0.98 . ?
C16 H16C 0.98 . ?
C17 C18 1.373(10) . ?
C18 C19 1.411(11) . ?
C18 H18 0.95 . ?
C19 C20 1.332(12) . ?
C19 H19 0.95 . ?
C20 C21 1.502(13) . ?
C21 H21A 0.98 . ?
C21 H21B 0.98 . ?
C21 H21C 0.98 . ?
C22 H22A 0.98 . ?
C22 H22B 0.98 . ?
C22 H22C 0.98 . ?
C23 H23A 0.98 . ?
C23 H23B 0.98 . ?
C23 H23C 0.98 . ?
C24 C25 1.352(10) . ?
C25 C26 1.413(10) . ?
C25 H25 0.95 . ?
C26 C27 1.342(10) . ?
C26 H26 0.95 . ?
C27 C28 1.486(11) . ?
C28 H28A 0.98 . ?
C28 H28B 0.98 . ?
C28 H28C 0.98 . ?
C1S C2S 1.55(2) . ?
C1S C1S 1.55(3) 2_766 ?
C2S C3S 1.39(3) . ?
